data_7053155
loop_
_publ_author_name
'Gupta, Gajendra'
'Sharma, Gunjan'
'Koch, Biplob'
'Park, Sunhong'
'Lee, Shim Sung'
'Kim, Jinkwon'

_publ_section_title
;
 Syntheses, characterization and molecular structures of novel Ru(ii),
 Rh(iii) and Ir(iii) complexes and their possible roles as antitumour and
 cytotoxic agents
;
_journal_issue 8
_journal_name_full 'New Journal of Chemistry'
_journal_page_first 2573
_journal_paper_doi 10.1039/c3nj00315a
_journal_volume 37
_journal_year 2013
_chemical_formula_moiety 'C22 H25 Cl N5 Rh, F6 P, C H2 Cl2'
_chemical_formula_sum 'C23 H27 Cl3 F6 N5 O0 P Rh'
_chemical_formula_weight 727.73
_chemical_name_systematic
; 
 ? 
;
_space_group_IT_number 2
_symmetry_cell_setting triclinic
_symmetry_space_group_name_Hall '-P 1'
_symmetry_space_group_name_H-M 'P -1'
_atom_sites_solution_hydrogens geom
_atom_sites_solution_primary direct
_atom_sites_solution_secondary difmap
_audit_creation_method SHELXL-97
_cell_angle_alpha 86.465(2)
_cell_angle_beta 79.783(2)
_cell_angle_gamma 88.566(2)
_cell_formula_units_Z 2
_cell_length_a 8.8790(3)
_cell_length_b 12.4284(4)
_cell_length_c 12.9718(4)
_cell_measurement_reflns_used 9749
_cell_measurement_temperature 173(2)
_cell_measurement_theta_max 30.60
_cell_measurement_theta_min 2.22
_cell_volume 1405.94(8)
_computing_cell_refinement 'Bruker SAINT'
_computing_data_collection 'Bruker APEX2'
_computing_data_reduction 'Bruker SAINT'
_computing_molecular_graphics 'Bruker SHELXTL'
_computing_publication_material 'Bruker SHELXTL'
_computing_structure_refinement 'SHELXL-97 (Sheldrick, 2008)'
_computing_structure_solution 'SHELXS-97 (Sheldrick, 2008)'
_diffrn_ambient_temperature 173(2)
_diffrn_measured_fraction_theta_full 0.998
_diffrn_measured_fraction_theta_max 0.998
_diffrn_measurement_device_type 'Bruker APEX-II CCD'
_diffrn_measurement_method '\f and \w scans'
_diffrn_radiation_monochromator graphite
_diffrn_radiation_source 'fine-focus sealed tube'
_diffrn_radiation_type MoK\a
_diffrn_radiation_wavelength 0.71073
_diffrn_reflns_av_R_equivalents 0.0291
_diffrn_reflns_av_sigmaI/netI 0.0240
_diffrn_reflns_limit_h_max 11
_diffrn_reflns_limit_h_min -11
_diffrn_reflns_limit_k_max 15
_diffrn_reflns_limit_k_min -15
_diffrn_reflns_limit_l_max 16
_diffrn_reflns_limit_l_min -16
_diffrn_reflns_number 29269
_diffrn_reflns_theta_full 27.00
_diffrn_reflns_theta_max 27.00
_diffrn_reflns_theta_min 1.60
_exptl_absorpt_coefficient_mu 1.013
_exptl_absorpt_correction_T_max 0.8712
_exptl_absorpt_correction_T_min 0.7375
_exptl_absorpt_correction_type multi-scan
_exptl_absorpt_process_details SADABS
_exptl_crystal_density_diffrn 1.719
_exptl_crystal_density_method 'not measured'
_exptl_crystal_F_000 730
_exptl_crystal_size_max 0.32
_exptl_crystal_size_mid 0.25
_exptl_crystal_size_min 0.14
_refine_diff_density_max 2.344
_refine_diff_density_min -1.574
_refine_diff_density_rms 0.123
_refine_ls_extinction_method none
_refine_ls_goodness_of_fit_ref 1.083
_refine_ls_hydrogen_treatment constr
_refine_ls_matrix_type full
_refine_ls_number_parameters 385
_refine_ls_number_reflns 6135
_refine_ls_number_restraints 0
_refine_ls_restrained_S_all 1.083
_refine_ls_R_factor_all 0.0514
_refine_ls_R_factor_gt 0.0474
_refine_ls_shift/su_max 0.001
_refine_ls_shift/su_mean 0.000
_refine_ls_structure_factor_coef Fsqd
_refine_ls_weighting_details 'calc w=1/[\s^2^(Fo^2^)+(0.0829P)^2^+2.9713P] where P=(Fo^2^+2Fc^2^)/3'
_refine_ls_weighting_scheme calc
_refine_ls_wR_factor_gt 0.1376
_refine_ls_wR_factor_ref 0.1423
_reflns_number_gt 5584
_reflns_number_total 6135
_reflns_threshold_expression >2sigma(I)
_cod_data_source_file c3nj00315a.txt
_cod_data_source_block sss
_cod_depositor_comments
;
The following automatic conversions were performed:

'_symmetry_cell_setting' value 'Triclinic' changed to 'triclinic'
according to /home/saulius/struct/CIF-dictionaries/cif_core.dic
dictionary named 'cif_core.dic' version 2.4.2 from 2011-04-26.

Automatic conversion script
Id: cif_fix_values 1891 2012-01-12 08:04:46Z andrius 
;
_cod_original_sg_symbol_H-M P-1
_cod_database_code 7053155

loop_
_symmetry_equiv_pos_as_xyz
'x, y, z'
'-x, -y, -z'

loop_
_atom_site_label
_atom_site_type_symbol
_atom_site_fract_x
_atom_site_fract_y
_atom_site_fract_z
_atom_site_U_iso_or_equiv
_atom_site_adp_type
_atom_site_occupancy
_atom_site_symmetry_multiplicity
_atom_site_calc_flag
_atom_site_refinement_flags
Rh1 Rh 0.29918(3) 0.76629(2) 0.26132(2) 0.02578(11) Uani 1 1 d .
Cl1 Cl 0.48967(10) 0.70203(7) 0.11983(7) 0.0319(2) Uani 1 1 d .
Cl2 Cl -0.9525(12) 0.1970(6) 0.2794(5) 0.306(4) Uani 1 1 d .
Cl3 Cl -1.0873(3) 0.0030(4) 0.2597(2) 0.1555(15) Uani 1 1 d .
P1 P -0.4963(3) 0.25852(10) 0.31506(10) 0.0680(5) Uani 1 1 d .
F1 F -0.399(4) 0.1706(18) 0.3802(11) 0.108(8) Uani 0.62(6) 1 d P
F1' F -0.476(5) 0.1491(17) 0.374(3) 0.097(10) Uani 0.38(6) 1 d P
F2 F -0.4062(5) 0.2113(3) 0.2092(2) 0.0783(11) Uani 1 1 d .
F3 F -0.5474(5) 0.3589(3) 0.2500(3) 0.0873(13) Uani 1 1 d .
F4 F -0.564(4) 0.3088(17) 0.4186(17) 0.076(5) Uani 0.62(6) 1 d P
F4' F -0.626(4) 0.300(3) 0.418(3) 0.070(7) Uani 0.38(6) 1 d P
F5 F -0.6362(8) 0.1918(6) 0.3074(5) 0.159(3) Uani 1 1 d .
F6 F -0.343(2) 0.3292(12) 0.3103(19) 0.092(4) Uani 0.62(6) 1 d P
F6' F -0.357(4) 0.308(4) 0.347(3) 0.123(11) Uani 0.38(6) 1 d P
N1 N -0.3108(4) 0.4555(3) -0.0163(3) 0.0439(9) Uani 1 1 d .
H1A H -0.3678 0.4095 -0.0405 0.053 Uiso 1 1 calc R
N2 N 0.0390(4) 0.6466(3) 0.1752(2) 0.0301(6) Uani 1 1 d .
H2A H 0.0247 0.5895 0.2193 0.036 Uiso 1 1 calc R
N3 N 0.1322(4) 0.7295(3) 0.1763(2) 0.0293(6) Uani 1 1 d .
N4 N 0.0179(4) 0.7647(3) 0.0379(3) 0.0325(7) Uani 1 1 d .
N5 N 0.2906(4) 0.9063(2) 0.1577(2) 0.0278(6) Uani 1 1 d .
C1 C -0.1849(5) 0.6202(4) -0.0371(3) 0.0378(9) Uani 1 1 d .
H1B H -0.1594 0.6864 -0.0763 0.045 Uiso 1 1 calc R
C2 C -0.2733(5) 0.5477(4) -0.0725(4) 0.0444(10) Uani 1 1 d .
H2B H -0.3083 0.5626 -0.1370 0.053 Uiso 1 1 calc R
C3 C -0.2652(5) 0.4303(4) 0.0750(4) 0.0425(10) Uani 1 1 d .
H3A H -0.2947 0.3641 0.1129 0.051 Uiso 1 1 calc R
C4 C -0.1756(5) 0.5007(3) 0.1139(3) 0.0369(9) Uani 1 1 d .
H4B H -0.1438 0.4836 0.1792 0.044 Uiso 1 1 calc R
C5 C -0.1314(4) 0.5968(3) 0.0575(3) 0.0315(8) Uani 1 1 d .
C6 C -0.0272(4) 0.6706(3) 0.0918(3) 0.0298(7) Uani 1 1 d .
C7 C 0.1166(4) 0.7982(3) 0.0949(3) 0.0286(7) Uani 1 1 d .
C8 C 0.2043(4) 0.8976(3) 0.0824(3) 0.0293(7) Uani 1 1 d .
C9 C 0.3727(5) 0.9959(3) 0.1547(3) 0.0325(8) Uani 1 1 d .
H9A H 0.4354 1.0024 0.2062 0.039 Uiso 1 1 calc R
C10 C 0.3695(5) 1.0790(3) 0.0796(3) 0.0367(9) Uani 1 1 d .
H10A H 0.4266 1.1423 0.0809 0.044 Uiso 1 1 calc R
C11 C 0.2825(5) 1.0693(3) 0.0025(3) 0.0385(9) Uani 1 1 d .
H11A H 0.2803 1.1252 -0.0506 0.046 Uiso 1 1 calc R
C12 C 0.1985(5) 0.9768(3) 0.0039(3) 0.0354(8) Uani 1 1 d .
H12A H 0.1379 0.9680 -0.0483 0.042 Uiso 1 1 calc R
C13 C 0.2613(5) 0.6552(3) 0.3952(3) 0.0365(9) Uani 1 1 d .
C14 C 0.1687(5) 0.7500(3) 0.4155(3) 0.0375(9) Uani 1 1 d .
C15 C 0.2691(5) 0.8396(3) 0.4099(3) 0.0346(8) Uani 1 1 d .
C16 C 0.4229(5) 0.8001(3) 0.3836(3) 0.0347(8) Uani 1 1 d .
C17 C 0.4170(5) 0.6849(3) 0.3780(3) 0.0346(8) Uani 1 1 d .
C18 C 0.2013(7) 0.5435(4) 0.3983(4) 0.0523(12) Uani 1 1 d .
H18A H 0.1690 0.5170 0.4715 0.078 Uiso 1 1 calc R
H18B H 0.2820 0.4960 0.3637 0.078 Uiso 1 1 calc R
H18C H 0.1137 0.5443 0.3618 0.078 Uiso 1 1 calc R
C19 C -0.0026(6) 0.7528(5) 0.4412(4) 0.0558(13) Uani 1 1 d .
H19A H -0.0357 0.7301 0.5153 0.084 Uiso 1 1 calc R
H19B H -0.0441 0.7038 0.3973 0.084 Uiso 1 1 calc R
H19C H -0.0399 0.8263 0.4279 0.084 Uiso 1 1 calc R
C20 C 0.2209(6) 0.9539(4) 0.4318(4) 0.0479(11) Uani 1 1 d .
H20A H 0.2088 0.9632 0.5073 0.072 Uiso 1 1 calc R
H20B H 0.1233 0.9699 0.4084 0.072 Uiso 1 1 calc R
H20C H 0.2991 1.0031 0.3940 0.072 Uiso 1 1 calc R
C21 C 0.5665(6) 0.8639(4) 0.3718(4) 0.0471(11) Uani 1 1 d .
H21A H 0.6138 0.8499 0.4342 0.071 Uiso 1 1 calc R
H21B H 0.5417 0.9409 0.3640 0.071 Uiso 1 1 calc R
H21C H 0.6380 0.8427 0.3096 0.071 Uiso 1 1 calc R
C22 C 0.5526(6) 0.6111(4) 0.3577(4) 0.0474(11) Uani 1 1 d .
H22A H 0.5829 0.5867 0.4245 0.071 Uiso 1 1 calc R
H22B H 0.6376 0.6495 0.3132 0.071 Uiso 1 1 calc R
H22C H 0.5265 0.5486 0.3222 0.071 Uiso 1 1 calc R
C23 C -1.069(2) 0.1507(13) 0.2296(10) 0.162(6) Uani 1 1 d .
H23A H -1.0429 0.1651 0.1527 0.194 Uiso 1 1 calc R
H23B H -1.1692 0.1863 0.2540 0.194 Uiso 1 1 calc R

loop_
_atom_site_aniso_label
_atom_site_aniso_U_11
_atom_site_aniso_U_22
_atom_site_aniso_U_33
_atom_site_aniso_U_23
_atom_site_aniso_U_13
_atom_site_aniso_U_12
Rh1 0.02901(18) 0.02661(17) 0.02224(16) -0.00027(11) -0.00647(11) 0.00045(11)
Cl1 0.0302(4) 0.0341(5) 0.0313(4) -0.0060(3) -0.0037(3) 0.0005(3)
Cl2 0.479(13) 0.270(8) 0.155(5) 0.032(5) -0.024(6) -0.062(8)
Cl3 0.1053(19) 0.277(5) 0.0816(15) -0.014(2) -0.0136(13) 0.045(2)
P1 0.1424(16) 0.0287(6) 0.0330(6) -0.0015(5) -0.0162(8) 0.0016(7)
F1 0.20(2) 0.072(8) 0.043(5) 0.004(4) -0.025(8) 0.049(10)
F1' 0.15(2) 0.034(7) 0.089(13) 0.021(7) 0.025(12) 0.026(9)
F2 0.132(3) 0.060(2) 0.0410(16) -0.0128(14) -0.0063(18) -0.010(2)
F3 0.111(3) 0.086(3) 0.059(2) 0.0272(19) -0.013(2) 0.032(2)
F4 0.140(16) 0.052(5) 0.038(4) -0.008(3) -0.024(9) 0.029(9)
F4' 0.099(15) 0.063(8) 0.042(8) -0.005(6) 0.001(10) 0.021(11)
F5 0.171(6) 0.146(5) 0.142(5) -0.082(4) 0.054(5) -0.091(5)
F6 0.137(8) 0.067(6) 0.092(10) -0.025(6) -0.068(7) 0.005(6)
F6' 0.141(17) 0.16(2) 0.091(17) -0.080(15) -0.085(15) 0.083(16)
N1 0.0288(17) 0.053(2) 0.053(2) -0.0247(18) -0.0073(16) -0.0010(15)
N2 0.0284(16) 0.0323(16) 0.0297(15) -0.0005(12) -0.0055(12) -0.0034(12)
N3 0.0297(16) 0.0317(16) 0.0270(15) -0.0009(12) -0.0070(12) 0.0016(12)
N4 0.0312(16) 0.0373(17) 0.0303(16) -0.0024(13) -0.0095(13) 0.0032(13)
N5 0.0293(15) 0.0292(15) 0.0248(14) -0.0024(12) -0.0046(12) 0.0024(12)
C1 0.034(2) 0.044(2) 0.038(2) -0.0075(17) -0.0112(16) 0.0058(17)
C2 0.033(2) 0.064(3) 0.040(2) -0.017(2) -0.0136(18) 0.006(2)
C3 0.033(2) 0.046(2) 0.047(2) -0.0125(19) -0.0003(18) -0.0033(17)
C4 0.031(2) 0.044(2) 0.037(2) -0.0086(17) -0.0072(16) 0.0007(16)
C5 0.0240(17) 0.039(2) 0.0320(18) -0.0089(15) -0.0054(14) 0.0053(14)
C6 0.0264(18) 0.0342(19) 0.0293(18) -0.0052(14) -0.0057(14) 0.0024(14)
C7 0.0276(18) 0.0317(18) 0.0274(17) -0.0004(14) -0.0077(14) 0.0024(14)
C8 0.0286(18) 0.0322(19) 0.0266(17) -0.0007(14) -0.0041(14) 0.0039(14)
C9 0.036(2) 0.0313(19) 0.0305(18) -0.0027(15) -0.0059(15) -0.0015(15)
C10 0.044(2) 0.0289(19) 0.036(2) 0.0000(15) -0.0031(17) 0.0004(16)
C11 0.042(2) 0.034(2) 0.037(2) 0.0079(16) -0.0022(17) 0.0074(16)
C12 0.034(2) 0.041(2) 0.0310(19) 0.0037(16) -0.0077(15) 0.0047(16)
C13 0.050(2) 0.033(2) 0.0266(18) 0.0065(15) -0.0103(17) -0.0029(17)
C14 0.044(2) 0.043(2) 0.0240(17) 0.0036(15) -0.0029(16) -0.0006(17)
C15 0.048(2) 0.036(2) 0.0194(16) -0.0018(14) -0.0068(15) 0.0018(17)
C16 0.045(2) 0.037(2) 0.0245(17) -0.0007(15) -0.0122(16) -0.0017(17)
C17 0.045(2) 0.035(2) 0.0263(18) 0.0025(15) -0.0155(16) 0.0029(16)
C18 0.068(3) 0.039(2) 0.050(3) 0.012(2) -0.016(2) -0.015(2)
C19 0.046(3) 0.073(3) 0.042(2) 0.006(2) 0.005(2) -0.002(2)
C20 0.066(3) 0.039(2) 0.037(2) -0.0094(18) -0.006(2) 0.010(2)
C21 0.050(3) 0.051(3) 0.044(2) 0.003(2) -0.021(2) -0.014(2)
C22 0.054(3) 0.047(2) 0.045(2) -0.0003(19) -0.021(2) 0.014(2)
C23 0.209(15) 0.187(15) 0.102(8) -0.058(9) -0.055(9) 0.063(12)

loop_
_atom_type_symbol
_atom_type_description
_atom_type_scat_dispersion_real
_atom_type_scat_dispersion_imag
_atom_type_scat_source
C C 0.0033 0.0016 'International Tables Vol C Tables 4.2.6.8 and 6.1.1.4'
N N 0.0061 0.0033 'International Tables Vol C Tables 4.2.6.8 and 6.1.1.4'
F F 0.0171 0.0103 'International Tables Vol C Tables 4.2.6.8 and 6.1.1.4'
P P 0.1023 0.0942 'International Tables Vol C Tables 4.2.6.8 and 6.1.1.4'
Cl Cl 0.1484 0.1585 'International Tables Vol C Tables 4.2.6.8 and 6.1.1.4'
Rh Rh -1.1178 0.9187 'International Tables Vol C Tables 4.2.6.8 and 6.1.1.4'
O O 0.0106 0.0060 'International Tables Vol C Tables 4.2.6.8 and 6.1.1.4'
H H 0.0000 0.0000 'International Tables Vol C Tables 4.2.6.8 and 6.1.1.4'

loop_
_geom_angle_atom_site_label_1
_geom_angle_atom_site_label_2
_geom_angle_atom_site_label_3
_geom_angle
N3 Rh1 C14 99.32(15)
N3 Rh1 C13 104.07(15)
C14 Rh1 C13 39.23(17)
N3 Rh1 N5 76.66(12)
C14 Rh1 N5 123.64(14)
C13 Rh1 N5 162.86(15)
N3 Rh1 C16 164.87(15)
C14 Rh1 C16 65.58(16)
C13 Rh1 C16 65.31(16)
N5 Rh1 C16 110.16(14)
N3 Rh1 C15 127.96(15)
C14 Rh1 C15 39.15(16)
C13 Rh1 C15 65.34(15)
N5 Rh1 C15 100.37(13)
C16 Rh1 C15 38.83(16)
N3 Rh1 C17 137.18(14)
C14 Rh1 C17 64.92(16)
C13 Rh1 C17 38.32(17)
N5 Rh1 C17 145.84(14)
C16 Rh1 C17 38.93(15)
C15 Rh1 C17 64.76(15)
N3 Rh1 Cl1 88.30(9)
C14 Rh1 Cl1 151.98(12)
C13 Rh1 Cl1 112.78(12)
N5 Rh1 Cl1 84.31(8)
C16 Rh1 Cl1 105.57(12)
C15 Rh1 Cl1 143.66(12)
C17 Rh1 Cl1 91.21(11)
F5 P1 F4 96.7(13)
F5 P1 F6' 166(2)
F4 P1 F6' 76.8(12)
F5 P1 F1' 74(2)
F4 P1 F1' 90.9(13)
F6' P1 F1' 94.0(14)
F5 P1 F3 94.5(4)
F4 P1 F3 91.4(8)
F6' P1 F3 97.8(19)
F1' P1 F3 168(2)
F5 P1 F2 90.2(3)
F4 P1 F2 172.9(13)
F6' P1 F2 96.1(14)
F1' P1 F2 89.4(10)
F3 P1 F2 89.8(2)
F5 P1 F6 174.2(9)
F4 P1 F6 88.5(10)
F6' P1 F6 18.9(16)
F1' P1 F6 108.8(16)
F3 P1 F6 82.9(7)
F2 P1 F6 84.6(8)
F5 P1 F1 100.8(15)
F4 P1 F1 89.5(9)
F6' P1 F1 67.3(12)
F1' P1 F1 27.2(10)
F3 P1 F1 164.5(15)
F2 P1 F1 87.6(6)
F6 P1 F1 81.6(11)
F5 P1 F4' 78.0(15)
F4 P1 F4' 19.6(12)
F6' P1 F4' 96.3(14)
F1' P1 F4' 91.2(15)
F3 P1 F4' 87.1(13)
F2 P1 F4' 167.5(15)
F6 P1 F4' 107.0(13)
F1 P1 F4' 98.6(12)
F1' F1 P1 68(2)
F1' F1 F6' 120(3)
P1 F1 F6' 53.0(9)
F1 F1' P1 85(2)
F4' F4 P1 96(6)
F4 F4' P1 64(5)
F6' F6 P1 70(5)
F6 F6' P1 91(4)
F6 F6' F1 130(5)
P1 F6' F1 59.8(13)
C3 N1 C2 122.6(4)
C6 N2 N3 104.0(3)
N2 N3 C7 107.6(3)
N2 N3 Rh1 136.0(2)
C7 N3 Rh1 116.1(2)
C7 N4 C6 100.6(3)
C9 N5 C8 118.0(3)
C9 N5 Rh1 126.2(3)
C8 N5 Rh1 115.5(2)
C2 C1 C5 119.7(4)
N1 C2 C1 120.0(4)
N1 C3 C4 119.6(4)
C3 C4 C5 119.9(4)
C4 C5 C1 118.1(4)
C4 C5 C6 121.9(4)
C1 C5 C6 119.9(4)
N2 C6 N4 114.8(3)
N2 C6 C5 122.0(4)
N4 C6 C5 123.0(3)
N4 C7 N3 113.0(3)
N4 C7 C8 129.7(3)
N3 C7 C8 117.3(3)
N5 C8 C12 122.5(4)
N5 C8 C7 113.3(3)
C12 C8 C7 124.1(4)
N5 C9 C10 122.3(4)
C9 C10 C11 119.5(4)
C10 C11 C12 118.8(4)
C8 C12 C11 118.9(4)
C17 C13 C14 108.5(4)
C17 C13 C18 126.5(4)
C14 C13 C18 124.9(4)
C17 C13 Rh1 72.4(2)
C14 C13 Rh1 70.1(2)
C18 C13 Rh1 126.0(3)
C13 C14 C15 107.8(4)
C13 C14 C19 125.3(4)
C15 C14 C19 126.8(4)
C13 C14 Rh1 70.7(2)
C15 C14 Rh1 71.5(2)
C19 C14 Rh1 124.9(3)
C16 C15 C14 107.9(4)
C16 C15 C20 126.2(4)
C14 C15 C20 125.9(4)
C16 C15 Rh1 70.4(2)
C14 C15 Rh1 69.4(2)
C20 C15 Rh1 127.3(3)
C15 C16 C17 107.7(4)
C15 C16 C21 127.0(4)
C17 C16 C21 125.2(4)
C15 C16 Rh1 70.7(2)
C17 C16 Rh1 71.5(2)
C21 C16 Rh1 126.8(3)
C13 C17 C16 108.1(4)
C13 C17 C22 126.6(4)
C16 C17 C22 125.3(4)
C13 C17 Rh1 69.3(2)
C16 C17 Rh1 69.6(2)
C22 C17 Rh1 126.7(3)
Cl2 C23 Cl3 112.2(9)

loop_
_geom_bond_atom_site_label_1
_geom_bond_atom_site_label_2
_geom_bond_distance
Rh1 N3 2.073(3)
Rh1 C14 2.126(4)
Rh1 C13 2.135(4)
Rh1 N5 2.141(3)
Rh1 C16 2.150(4)
Rh1 C15 2.154(4)
Rh1 C17 2.175(4)
Rh1 Cl1 2.4247(9)
Cl2 C23 1.463(15)
Cl3 C23 1.858(17)
P1 F5 1.531(6)
P1 F4 1.53(2)
P1 F6' 1.53(3)
P1 F1' 1.54(2)
P1 F3 1.566(4)
P1 F2 1.599(4)
P1 F6 1.628(17)
P1 F1 1.661(16)
P1 F4' 1.69(3)
F1 F1' 0.76(3)
F1 F6' 1.77(4)
F4 F4' 0.57(3)
F6 F6' 0.53(5)
N1 C3 1.335(6)
N1 C2 1.336(7)
N2 C6 1.335(5)
N2 N3 1.340(4)
N3 C7 1.342(5)
N4 C7 1.332(5)
N4 C6 1.356(5)
N5 C9 1.342(5)
N5 C8 1.354(5)
C1 C2 1.362(6)
C1 C5 1.404(6)
C3 C4 1.372(6)
C4 C5 1.390(6)
C5 C6 1.461(5)
C7 C8 1.461(5)
C8 C12 1.379(5)
C9 C10 1.378(6)
C10 C11 1.380(6)
C11 C12 1.384(6)
C13 C17 1.415(6)
C13 C14 1.431(6)
C13 C18 1.495(6)
C14 C15 1.434(6)
C14 C19 1.498(7)
C15 C16 1.430(6)
C15 C20 1.502(6)
C16 C17 1.441(6)
C16 C21 1.498(6)
C17 C22 1.491(6)
